data_2231395
loop_
_publ_author_name
'Ling, Chun'
'Song, Li'
'Wang, Xinping'

_publ_section_title
;
 Tris(1,10-phenanthroline)iron(II)
 \m-oxido-bis[trichloridoferrate(III)]
;
_journal_coeditor_code BG2417
_journal_issue 9
_journal_name_full 'Acta Crystallographica Section E'
_journal_page_first m1232
_journal_page_last m1233
_journal_paper_doi 10.1107/S1600536811031783
_journal_volume 67
_journal_year 2011
_chemical_formula_iupac '[Fe (C12 H8 N2)3] [Fe2 Cl6 O]'
_chemical_formula_moiety 'C36 H24 Fe N6 2+, Cl6 Fe2 O 2-'
_chemical_formula_sum 'C36 H24 Cl6 Fe3 N6 O'
_chemical_formula_weight 936.86
_chemical_name_systematic
;
Tris(1,10-phenanthroline)iron(II) \m-oxido-bis[trichloridoferrate(III)]
;
_space_group_IT_number 2
_symmetry_cell_setting triclinic
_symmetry_space_group_name_Hall '-P 1'
_symmetry_space_group_name_H-M 'P -1'
_atom_sites_solution_hydrogens geom
_atom_sites_solution_primary direct
_atom_sites_solution_secondary difmap
_audit_creation_method SHELXL-97
_cell_angle_alpha 77.61(3)
_cell_angle_beta 89.16(3)
_cell_angle_gamma 65.99(3)
_cell_formula_units_Z 2
_cell_length_a 11.422(2)
_cell_length_b 13.357(3)
_cell_length_c 14.045(3)
_cell_measurement_temperature 293(2)
_cell_measurement_theta_max 27.43
_cell_measurement_theta_min 3.08
_cell_volume 1905.4(9)
_computing_cell_refinement 'PROCESS-AUTO (Rigaku, 1998)'
_computing_data_collection 'PROCESS-AUTO (Rigaku, 1998)'
_computing_data_reduction 'CrystalStructure (Rigaku/MSC, 2004)'
_computing_molecular_graphics 'SHELXTL (Sheldrick, 2008)'
_computing_publication_material 'SHELXTL (Sheldrick, 2008)'
_computing_structure_refinement 'SHELXL97 (Sheldrick, 2008)'
_computing_structure_solution 'SHELXS97 (Sheldrick, 2008)'
_diffrn_ambient_temperature 293(2)
_diffrn_detector_area_resol_mean 14.6306
_diffrn_measured_fraction_theta_full 0.991
_diffrn_measured_fraction_theta_max 0.991
_diffrn_measurement_device_type 'Rigaku R-AXIS RAPID'
_diffrn_measurement_method CCD_Profile_fitting
_diffrn_radiation_monochromator graphite
_diffrn_radiation_source 'fine-focus sealed tube'
_diffrn_radiation_type MoK\a
_diffrn_radiation_wavelength 0.71075
_diffrn_reflns_av_R_equivalents 0.0377
_diffrn_reflns_av_sigmaI/netI 0.0549
_diffrn_reflns_limit_h_max 14
_diffrn_reflns_limit_h_min -14
_diffrn_reflns_limit_k_max 17
_diffrn_reflns_limit_k_min -16
_diffrn_reflns_limit_l_max 18
_diffrn_reflns_limit_l_min -18
_diffrn_reflns_number 18867
_diffrn_reflns_theta_full 27.44
_diffrn_reflns_theta_max 27.44
_diffrn_reflns_theta_min 3.08
_exptl_absorpt_coefficient_mu 1.587
_exptl_absorpt_correction_T_max 0.8324
_exptl_absorpt_correction_T_min 0.5839
_exptl_absorpt_correction_type multi-scan
_exptl_absorpt_process_details '(ABSCOR; Higashi, 1995)'
_exptl_crystal_colour 'dark red'
_exptl_crystal_density_diffrn 1.633
_exptl_crystal_density_method 'not measured'
_exptl_crystal_description chunk
_exptl_crystal_F_000 940
_exptl_crystal_size_max 0.38
_exptl_crystal_size_mid 0.20
_exptl_crystal_size_min 0.12
_refine_diff_density_max 1.020
_refine_diff_density_min -1.140
_refine_ls_extinction_method none
_refine_ls_goodness_of_fit_ref 1.138
_refine_ls_hydrogen_treatment constr
_refine_ls_matrix_type full
_refine_ls_number_parameters 469
_refine_ls_number_reflns 8629
_refine_ls_number_restraints 0
_refine_ls_restrained_S_all 1.138
_refine_ls_R_factor_all 0.1003
_refine_ls_R_factor_gt 0.0504
_refine_ls_shift/su_max 0.000
_refine_ls_shift/su_mean 0.000
_refine_ls_structure_factor_coef Fsqd
_refine_ls_weighting_details 'calc w=1/[\s^2^(Fo^2^)+(0.0663P)^2^+2.5229P] where P=(Fo^2^+2Fc^2^)/3'
_refine_ls_weighting_scheme calc
_refine_ls_wR_factor_gt 0.1227
_refine_ls_wR_factor_ref 0.1723
_reflns_number_gt 5284
_reflns_number_total 8629
_reflns_threshold_expression I>2\s(I)
_cod_data_source_file bg2417.cif
_cod_data_source_block I
_cod_original_cell_volume 1905.3(7)
_cod_database_code 2231395
_cod_database_fobs_code 2231395

loop_
_symmetry_equiv_pos_as_xyz
'x, y, z'
'-x, -y, -z'

loop_
_atom_site_type_symbol
_atom_site_label
_atom_site_fract_x
_atom_site_fract_y
_atom_site_fract_z
_atom_site_U_iso_or_equiv
_atom_site_adp_type
_atom_site_calc_flag
_atom_site_refinement_flags
_atom_site_occupancy
_atom_site_symmetry_multiplicity
Fe Fe1 0.77271(7) 0.70380(6) 0.21753(6) 0.0453(2) Uani d . 1 1
Fe Fe2 0.45222(7) 0.78460(8) 0.25534(7) 0.0592(2) Uani d . 1 1
Fe Fe3 0.63944(6) 0.23329(5) 0.26545(5) 0.03354(17) Uani d . 1 1
Cl Cl1 0.87079(12) 0.57349(12) 0.13308(12) 0.0588(4) Uani d . 1 1
Cl Cl2 0.88071(16) 0.64218(14) 0.36574(11) 0.0678(4) Uani d . 1 1
Cl Cl3 0.78594(18) 0.86418(12) 0.14353(12) 0.0726(5) Uani d . 1 1
Cl Cl4 0.4048(2) 0.64893(16) 0.34770(13) 0.0815(5) Uani d . 1 1
Cl Cl5 0.31464(15) 0.86581(16) 0.12050(13) 0.0815(5) Uani d . 1 1
Cl Cl6 0.4309(2) 0.9143(3) 0.3368(2) 0.1410(12) Uani d . 1 1
O O1 0.6116(4) 0.7255(4) 0.2250(4) 0.0808(14) Uani d . 1 1
N N1 0.6923(4) 0.0922(3) 0.3668(3) 0.0388(8) Uani d . 1 1
N N2 0.7466(4) 0.2671(3) 0.3528(3) 0.0376(8) Uani d . 1 1
N N3 0.7857(3) 0.1709(3) 0.1870(3) 0.0350(8) Uani d . 1 1
N N4 0.6082(4) 0.3749(3) 0.1681(3) 0.0372(8) Uani d . 1 1
N N5 0.5217(4) 0.2003(3) 0.1873(3) 0.0388(8) Uani d . 1 1
N N6 0.4822(3) 0.3024(3) 0.3321(3) 0.0390(9) Uani d . 1 1
C C1 0.6653(5) 0.0032(4) 0.3706(4) 0.0504(12) Uani d . 1 1
H H1 0.6160 0.0030 0.3186 0.060 Uiso calc R 1 1
C C2 0.7092(6) -0.0902(5) 0.4507(4) 0.0620(15) Uani d . 1 1
H H2 0.6884 -0.1508 0.4513 0.074 Uiso calc R 1 1
C C3 0.7815(6) -0.0918(5) 0.5265(4) 0.0633(15) Uani d . 1 1
H H3 0.8112 -0.1536 0.5793 0.076 Uiso calc R 1 1
C C4 0.8118(5) 0.0006(4) 0.5251(4) 0.0497(12) Uani d . 1 1
C C5 0.7658(4) 0.0887(4) 0.4445(4) 0.0420(11) Uani d . 1 1
C C6 0.8841(6) 0.0092(6) 0.6028(4) 0.0688(17) Uani d . 1 1
H H6 0.9149 -0.0494 0.6582 0.083 Uiso calc R 1 1
C C7 0.9084(6) 0.1003(6) 0.5973(4) 0.0676(17) Uani d . 1 1
H H7 0.9538 0.1042 0.6497 0.081 Uiso calc R 1 1
C C8 0.8658(5) 0.1921(5) 0.5122(4) 0.0504(12) Uani d . 1 1
C C9 0.7944(4) 0.1850(4) 0.4368(4) 0.0416(11) Uani d . 1 1
C C10 0.8893(5) 0.2893(5) 0.5004(4) 0.0602(15) Uani d . 1 1
H H10 0.9346 0.2985 0.5499 0.072 Uiso calc R 1 1
C C11 0.8450(5) 0.3699(5) 0.4156(4) 0.0564(14) Uani d . 1 1
H H11 0.8628 0.4333 0.4058 0.068 Uiso calc R 1 1
C C12 0.7732(5) 0.3570(5) 0.3440(4) 0.0494(12) Uani d . 1 1
H H12 0.7422 0.4136 0.2873 0.059 Uiso calc R 1 1
C C13 0.8717(4) 0.0659(4) 0.1962(4) 0.0451(11) Uani d . 1 1
H H13 0.8637 0.0097 0.2444 0.054 Uiso calc R 1 1
C C14 0.9742(5) 0.0355(5) 0.1367(4) 0.0533(13) Uani d . 1 1
H H14 1.0332 -0.0392 0.1462 0.064 Uiso calc R 1 1
C C15 0.9870(5) 0.1160(5) 0.0647(4) 0.0562(14) Uani d . 1 1
H H15 1.0552 0.0968 0.0252 0.067 Uiso calc R 1 1
C C16 0.8967(5) 0.2280(5) 0.0505(4) 0.0488(12) Uani d . 1 1
C C17 0.7975(4) 0.2507(4) 0.1139(3) 0.0363(10) Uani d . 1 1
C C18 0.8991(6) 0.3197(6) -0.0222(4) 0.0624(16) Uani d . 1 1
H H18 0.9632 0.3063 -0.0655 0.075 Uiso calc R 1 1
C C19 0.8106(6) 0.4249(5) -0.0291(4) 0.0588(15) Uani d . 1 1
H H19 0.8164 0.4832 -0.0759 0.071 Uiso calc R 1 1
C C20 0.7072(5) 0.4504(4) 0.0336(4) 0.0463(12) Uani d . 1 1
C C21 0.7017(4) 0.3619(4) 0.1050(3) 0.0379(10) Uani d . 1 1
C C22 0.6122(6) 0.5585(4) 0.0306(4) 0.0522(13) Uani d . 1 1
H H22 0.6130 0.6204 -0.0144 0.063 Uiso calc R 1 1
C C23 0.5188(5) 0.5719(4) 0.0942(4) 0.0503(12) Uani d . 1 1
H H23 0.4551 0.6432 0.0928 0.060 Uiso calc R 1 1
C C24 0.5192(5) 0.4778(4) 0.1619(4) 0.0428(11) Uani d . 1 1
H H24 0.4540 0.4882 0.2043 0.051 Uiso calc R 1 1
C C25 0.5450(5) 0.1474(4) 0.1150(4) 0.0455(11) Uani d . 1 1
H H25 0.6290 0.1156 0.0977 0.055 Uiso calc R 1 1
C C26 0.4467(6) 0.1377(5) 0.0631(4) 0.0591(14) Uani d . 1 1
H H26 0.4662 0.1009 0.0119 0.071 Uiso calc R 1 1
C C27 0.3247(6) 0.1815(5) 0.0876(5) 0.0640(16) Uani d . 1 1
H H27 0.2602 0.1735 0.0545 0.077 Uiso calc R 1 1
C C28 0.2949(5) 0.2394(4) 0.1632(4) 0.0498(12) Uani d . 1 1
C C29 0.3974(4) 0.2457(4) 0.2119(4) 0.0397(10) Uani d . 1 1
C C30 0.1686(5) 0.2942(6) 0.1940(5) 0.0660(17) Uani d . 1 1
H H30 0.0989 0.2925 0.1622 0.079 Uiso calc R 1 1
C C31 0.1479(5) 0.3481(5) 0.2676(5) 0.0646(17) Uani d . 1 1
H H31 0.0644 0.3830 0.2849 0.077 Uiso calc R 1 1
C C32 0.2513(5) 0.3525(4) 0.3196(4) 0.0506(13) Uani d . 1 1
C C33 0.3761(4) 0.3017(4) 0.2895(4) 0.0408(10) Uani d . 1 1
C C34 0.2381(5) 0.4033(5) 0.3984(5) 0.0640(16) Uani d . 1 1
H H34 0.1575 0.4389 0.4201 0.077 Uiso calc R 1 1
C C35 0.3444(6) 0.4002(5) 0.4429(5) 0.0634(16) Uani d . 1 1
H H35 0.3369 0.4314 0.4971 0.076 Uiso calc R 1 1
C C36 0.4660(5) 0.3501(5) 0.4081(4) 0.0517(13) Uani d . 1 1
H H36 0.5371 0.3505 0.4391 0.062 Uiso calc R 1 1

loop_
_atom_site_aniso_label
_atom_site_aniso_U_11
_atom_site_aniso_U_22
_atom_site_aniso_U_33
_atom_site_aniso_U_12
_atom_site_aniso_U_13
_atom_site_aniso_U_23
Fe1 0.0378(4) 0.0458(4) 0.0546(5) -0.0166(3) 0.0088(3) -0.0176(3)
Fe2 0.0421(4) 0.0729(6) 0.0750(6) -0.0270(4) 0.0207(4) -0.0364(5)
Fe3 0.0321(3) 0.0315(3) 0.0363(4) -0.0117(3) 0.0047(3) -0.0094(3)
Cl1 0.0447(7) 0.0568(8) 0.0797(10) -0.0154(6) 0.0089(7) -0.0369(7)
Cl2 0.0802(10) 0.0777(10) 0.0498(8) -0.0375(9) -0.0072(7) -0.0122(7)
Cl3 0.1030(12) 0.0447(8) 0.0744(10) -0.0344(9) 0.0205(9) -0.0150(7)
Cl4 0.1150(14) 0.0870(12) 0.0655(10) -0.0621(12) 0.0340(10) -0.0241(9)
Cl5 0.0482(8) 0.0802(11) 0.0802(11) 0.0078(8) -0.0025(8) -0.0149(9)
Cl6 0.1111(16) 0.183(3) 0.226(3) -0.1023(18) 0.0912(19) -0.164(3)
O1 0.041(2) 0.104(4) 0.107(4) -0.027(2) 0.020(2) -0.049(3)
N1 0.040(2) 0.037(2) 0.040(2) -0.0161(18) 0.0058(17) -0.0100(17)
N2 0.0375(19) 0.038(2) 0.038(2) -0.0161(17) 0.0071(17) -0.0113(17)
N3 0.0319(18) 0.0342(19) 0.038(2) -0.0109(16) 0.0040(16) -0.0126(16)
N4 0.0381(19) 0.032(2) 0.037(2) -0.0106(17) 0.0030(16) -0.0069(16)
N5 0.039(2) 0.035(2) 0.041(2) -0.0148(18) 0.0003(17) -0.0065(17)
N6 0.0362(19) 0.034(2) 0.046(2) -0.0123(17) 0.0098(17) -0.0128(17)
C1 0.059(3) 0.037(3) 0.056(3) -0.023(3) 0.008(3) -0.007(2)
C2 0.079(4) 0.046(3) 0.063(4) -0.033(3) 0.004(3) -0.003(3)
C3 0.075(4) 0.042(3) 0.054(3) -0.015(3) -0.002(3) 0.008(3)
C4 0.052(3) 0.047(3) 0.035(3) -0.012(3) -0.001(2) 0.003(2)
C5 0.035(2) 0.044(3) 0.044(3) -0.012(2) 0.008(2) -0.011(2)
C6 0.072(4) 0.068(4) 0.048(3) -0.021(3) -0.008(3) 0.007(3)
C7 0.059(3) 0.086(5) 0.047(3) -0.022(3) -0.018(3) -0.006(3)
C8 0.039(3) 0.067(4) 0.044(3) -0.019(3) -0.004(2) -0.019(3)
C9 0.034(2) 0.049(3) 0.042(3) -0.015(2) 0.010(2) -0.015(2)
C10 0.055(3) 0.081(4) 0.058(4) -0.033(3) -0.001(3) -0.032(3)
C11 0.055(3) 0.063(4) 0.063(4) -0.033(3) 0.003(3) -0.022(3)
C12 0.056(3) 0.051(3) 0.053(3) -0.030(3) 0.006(2) -0.019(2)
C13 0.040(2) 0.040(3) 0.050(3) -0.011(2) 0.006(2) -0.014(2)
C14 0.040(3) 0.052(3) 0.062(3) -0.009(2) 0.007(2) -0.023(3)
C15 0.039(3) 0.074(4) 0.063(4) -0.022(3) 0.021(3) -0.035(3)
C16 0.043(3) 0.060(3) 0.050(3) -0.025(3) 0.012(2) -0.019(3)
C17 0.034(2) 0.042(3) 0.037(2) -0.018(2) 0.0058(19) -0.014(2)
C18 0.067(4) 0.077(4) 0.056(4) -0.042(4) 0.025(3) -0.018(3)
C19 0.075(4) 0.065(4) 0.047(3) -0.044(3) 0.017(3) -0.007(3)
C20 0.055(3) 0.048(3) 0.043(3) -0.031(3) -0.001(2) -0.004(2)
C21 0.041(2) 0.042(3) 0.036(2) -0.022(2) 0.002(2) -0.010(2)
C22 0.072(4) 0.045(3) 0.047(3) -0.035(3) -0.006(3) -0.001(2)
C23 0.060(3) 0.030(2) 0.058(3) -0.014(2) -0.007(3) -0.011(2)
C24 0.043(3) 0.035(3) 0.044(3) -0.010(2) -0.002(2) -0.007(2)
C25 0.050(3) 0.041(3) 0.048(3) -0.016(2) -0.002(2) -0.020(2)
C26 0.067(4) 0.057(3) 0.060(4) -0.027(3) -0.008(3) -0.020(3)
C27 0.065(4) 0.064(4) 0.073(4) -0.039(3) -0.008(3) -0.011(3)
C28 0.039(3) 0.050(3) 0.055(3) -0.020(2) -0.009(2) 0.005(2)
C29 0.036(2) 0.034(2) 0.046(3) -0.016(2) 0.003(2) 0.000(2)
C30 0.041(3) 0.084(4) 0.068(4) -0.032(3) -0.006(3) 0.006(3)
C31 0.031(3) 0.078(4) 0.064(4) -0.014(3) 0.003(3) 0.008(3)
C32 0.037(2) 0.049(3) 0.052(3) -0.011(2) 0.010(2) 0.003(2)
C33 0.037(2) 0.035(2) 0.046(3) -0.013(2) 0.008(2) -0.003(2)
C34 0.045(3) 0.065(4) 0.067(4) -0.007(3) 0.024(3) -0.016(3)
C35 0.063(4) 0.066(4) 0.059(4) -0.018(3) 0.028(3) -0.028(3)
C36 0.053(3) 0.054(3) 0.049(3) -0.019(3) 0.013(2) -0.021(3)

loop_
_atom_type_symbol
_atom_type_description
_atom_type_scat_dispersion_real
_atom_type_scat_dispersion_imag
_atom_type_scat_source
C C 0.0033 0.0016 'International Tables Vol C Tables 4.2.6.8 and 6.1.1.4'
H H 0.0000 0.0000 'International Tables Vol C Tables 4.2.6.8 and 6.1.1.4'
N N 0.0061 0.0033 'International Tables Vol C Tables 4.2.6.8 and 6.1.1.4'
O O 0.0106 0.0060 'International Tables Vol C Tables 4.2.6.8 and 6.1.1.4'
Cl Cl 0.1484 0.1585 'International Tables Vol C Tables 4.2.6.8 and 6.1.1.4'
Fe Fe 0.3463 0.8444 'International Tables Vol C Tables 4.2.6.8 and 6.1.1.4'

loop_
_geom_angle_atom_site_label_1
_geom_angle_atom_site_label_2
_geom_angle_atom_site_label_3
_geom_angle
O1 Fe1 Cl1 110.07(16)
O1 Fe1 Cl3 110.06(18)
Cl1 Fe1 Cl3 109.18(7)
O1 Fe1 Cl2 112.02(18)
Cl1 Fe1 Cl2 106.97(7)
Cl3 Fe1 Cl2 108.45(7)
O1 Fe2 Cl6 108.97(16)
O1 Fe2 Cl4 109.22(18)
Cl6 Fe2 Cl4 110.12(10)
O1 Fe2 Cl5 111.14(18)
Cl6 Fe2 Cl5 108.54(12)
Cl4 Fe2 Cl5 108.85(8)
N1 Fe3 N3 93.83(16)
N1 Fe3 N6 90.17(16)
N3 Fe3 N6 174.48(16)
N1 Fe3 N4 172.55(16)
N3 Fe3 N4 82.51(15)
N6 Fe3 N4 93.94(16)
N1 Fe3 N2 82.86(16)
N3 Fe3 N2 91.56(15)
N6 Fe3 N2 92.71(15)
N4 Fe3 N2 90.73(16)
N1 Fe3 N5 95.14(16)
N3 Fe3 N5 93.20(15)
N6 Fe3 N5 82.65(16)
N4 Fe3 N5 91.54(16)
N2 Fe3 N5 174.96(15)
Fe1 O1 Fe2 158.4(3)
C1 N1 C5 117.0(4)
C1 N1 Fe3 129.7(4)
C5 N1 Fe3 113.3(3)
C12 N2 C9 117.1(4)
C12 N2 Fe3 130.6(4)
C9 N2 Fe3 112.3(3)
C13 N3 C17 117.1(4)
C13 N3 Fe3 129.8(3)
C17 N3 Fe3 113.0(3)
C24 N4 C21 117.4(4)
C24 N4 Fe3 129.9(3)
C21 N4 Fe3 112.3(3)
C25 N5 C29 117.9(4)
C25 N5 Fe3 129.9(3)
C29 N5 Fe3 112.1(3)
C36 N6 C33 117.4(4)
C36 N6 Fe3 129.9(3)
C33 N6 Fe3 112.6(3)
N1 C1 C2 122.0(5)
N1 C1 H1 119.0
C2 C1 H1 119.0
C3 C2 C1 119.9(5)
C3 C2 H2 120.0
C1 C2 H2 120.0
C2 C3 C4 119.6(5)
C2 C3 H3 120.2
C4 C3 H3 120.2
C5 C4 C3 117.2(5)
C5 C4 C6 118.5(5)
C3 C4 C6 124.3(5)
N1 C5 C4 124.2(5)
N1 C5 C9 115.2(4)
C4 C5 C9 120.6(5)
C7 C6 C4 121.2(5)
C7 C6 H6 119.4
C4 C6 H6 119.4
C6 C7 C8 121.7(5)
C6 C7 H7 119.2
C8 C7 H7 119.2
C9 C8 C10 117.5(5)
C9 C8 C7 117.5(5)
C10 C8 C7 124.9(5)
N2 C9 C8 123.4(5)
N2 C9 C5 116.2(4)
C8 C9 C5 120.4(5)
C11 C10 C8 119.3(5)
C11 C10 H10 120.4
C8 C10 H10 120.4
C10 C11 C12 119.7(5)
C10 C11 H11 120.2
C12 C11 H11 120.2
N2 C12 C11 123.1(5)
N2 C12 H12 118.5
C11 C12 H12 118.5
N3 C13 C14 123.0(5)
N3 C13 H13 118.5
C14 C13 H13 118.5
C15 C14 C13 119.6(5)
C15 C14 H14 120.2
C13 C14 H14 120.2
C14 C15 C16 119.5(4)
C14 C15 H15 120.2
C16 C15 H15 120.2
C15 C16 C17 116.9(5)
C15 C16 C18 124.9(5)
C17 C16 C18 118.1(5)
N3 C17 C16 123.7(4)
N3 C17 C21 115.4(4)
C16 C17 C21 120.8(4)
C19 C18 C16 121.0(5)
C19 C18 H18 119.5
C16 C18 H18 119.5
C18 C19 C20 122.1(5)
C18 C19 H19 119.0
C20 C19 H19 119.0
C21 C20 C22 116.9(5)
C21 C20 C19 118.1(5)
C22 C20 C19 124.9(5)
N4 C21 C20 123.8(4)
N4 C21 C17 116.5(4)
C20 C21 C17 119.8(4)
C23 C22 C20 119.4(5)
C23 C22 H22 120.3
C20 C22 H22 120.3
C22 C23 C24 119.7(5)
C22 C23 H23 120.2
C24 C23 H23 120.2
N4 C24 C23 122.7(5)
N4 C24 H24 118.6
C23 C24 H24 118.6
N5 C25 C26 122.2(5)
N5 C25 H25 118.9
C26 C25 H25 118.9
C27 C26 C25 120.1(5)
C27 C26 H26 119.9
C25 C26 H26 119.9
C26 C27 C28 119.8(5)
C26 C27 H27 120.1
C28 C27 H27 120.1
C27 C28 C29 117.1(5)
C27 C28 C30 125.6(5)
C29 C28 C30 117.3(5)
N5 C29 C28 122.9(5)
N5 C29 C33 116.3(4)
C28 C29 C33 120.8(4)
C31 C30 C28 122.1(5)
C31 C30 H30 118.9
C28 C30 H30 118.9
C30 C31 C32 121.3(5)
C30 C31 H31 119.3
C32 C31 H31 119.3
C34 C32 C33 117.5(5)
C34 C32 C31 124.7(5)
C33 C32 C31 117.8(5)
N6 C33 C32 123.3(5)
N6 C33 C29 116.0(4)
C32 C33 C29 120.6(5)
C35 C34 C32 119.1(5)
C35 C34 H34 120.5
C32 C34 H34 120.5
C34 C35 C36 120.7(5)
C34 C35 H35 119.7
C36 C35 H35 119.7
N6 C36 C35 122.0(5)
N6 C36 H36 119.0
C35 C36 H36 119.0

loop_
_geom_bond_atom_site_label_1
_geom_bond_atom_site_label_2
_geom_bond_distance
Fe1 O1 1.747(4)
Fe1 Cl1 2.2251(16)
Fe1 Cl3 2.2350(17)
Fe1 Cl2 2.2463(19)
Fe2 O1 1.753(4)
Fe2 Cl6 2.206(2)
Fe2 Cl4 2.2424(19)
Fe2 Cl5 2.247(2)
Fe3 N1 1.972(4)
Fe3 N3 1.976(4)
Fe3 N6 1.981(4)
Fe3 N4 1.983(4)
Fe3 N2 1.985(4)
Fe3 N5 1.985(4)
N1 C1 1.335(6)
N1 C5 1.367(6)
N2 C12 1.334(6)
N2 C9 1.367(6)
N3 C13 1.324(6)
N3 C17 1.361(6)
N4 C24 1.320(6)
N4 C21 1.357(6)
N5 C25 1.322(6)
N5 C29 1.370(6)
N6 C36 1.331(6)
N6 C33 1.363(6)
C1 C2 1.407(8)
C1 H1 0.9300
C2 C3 1.348(8)
C2 H2 0.9300
C3 C4 1.407(8)
C3 H3 0.9300
C4 C5 1.373(7)
C4 C6 1.430(8)
C5 C9 1.433(7)
C6 C7 1.339(9)
C6 H6 0.9300
C7 C8 1.439(8)
C7 H7 0.9300
C8 C9 1.389(7)
C8 C10 1.405(8)
C10 C11 1.363(8)
C10 H10 0.9300
C11 C12 1.388(7)
C11 H11 0.9300
C12 H12 0.9300
C13 C14 1.402(7)
C13 H13 0.9300
C14 C15 1.363(8)
C14 H14 0.9300
C15 C16 1.401(8)
C15 H15 0.9300
C16 C17 1.405(6)
C16 C18 1.427(8)
C17 C21 1.421(6)
C18 C19 1.339(8)
C18 H18 0.9300
C19 C20 1.434(7)
C19 H19 0.9300
C20 C21 1.400(6)
C20 C22 1.401(8)
C22 C23 1.361(7)
C22 H22 0.9300
C23 C24 1.403(7)
C23 H23 0.9300
C24 H24 0.9300
C25 C26 1.412(7)
C25 H25 0.9300
C26 C27 1.346(8)
C26 H26 0.9300
C27 C28 1.403(8)
C27 H27 0.9300
C28 C29 1.405(7)
C28 C30 1.437(8)
C29 C33 1.414(7)
C30 C31 1.347(9)
C30 H30 0.9300
C31 C32 1.427(8)
C31 H31 0.9300
C32 C34 1.393(8)
C32 C33 1.410(6)
C34 C35 1.354(9)
C34 H34 0.9300
C35 C36 1.407(7)
C35 H35 0.9300
C36 H36 0.9300

loop_
_geom_hbond_atom_site_label_D
_geom_hbond_atom_site_label_H
_geom_hbond_atom_site_label_A
_geom_hbond_site_symmetry_A
_geom_hbond_distance_DH
_geom_hbond_distance_HA
_geom_hbond_distance_DA
_geom_hbond_angle_DHA
C1 H1 Cl6 1_545 0.93 2.80 3.416(7) 124.9
C11 H11 Cl2 . 0.93 2.82 3.740(7) 172.1
C12 H12 N4 . 0.93 2.55 3.038(7) 113.1
C25 H25 N3 . 0.93 2.62 3.098(7) 112.6
C36 H36 N2 . 0.93 2.60 3.084(8) 113.0

loop_
_cod_related_entry_id
_cod_related_entry_database
_cod_related_entry_code
1 ChemSpider 30656904
